data_4033183
loop_
_publ_author_name
'Pandey, Vinay Kumar'
'Anbarasan, Pazhamalai'

_publ_section_title
;
 One-Pot Trifluoromethylative Functionalization of Amides: Synthesis of
 Trifluoromethylated Bis(indolyl)arylmethanes and Triarylmethanes.
;
_journal_issue 23
_journal_name_full 'The Journal of organic chemistry'
_journal_page_first 12328
_journal_page_last 12336
_journal_paper_doi 10.1021/acs.joc.7b02161
_journal_volume 82
_journal_year 2017
_chemical_formula_moiety 'C28  H25  F3  N2  O2'
_chemical_formula_sum 'C28 H25 F3 N2 O2'
_chemical_formula_weight 478.5
_space_group_IT_number 2
_symmetry_cell_setting triclinic
_symmetry_Int_Tables_number 2
_symmetry_space_group_name_Hall '-P 1'
_symmetry_space_group_name_H-M 'P -1'
_atom_sites_solution_hydrogens geom
_audit_conform_dict_location ftp://ftp.iucr.org/pub/cif_core.dic
_audit_conform_dict_name cif_core.dic
_audit_conform_dict_version 2.4.3
_audit_creation_date 2016-10-07T15:34:51-00:00
_audit_creation_method 'WinGX routine CIF_UPDATE'
_cell_angle_alpha 81.8483(13)
_cell_angle_beta 72.4104(12)
_cell_angle_gamma 71.5178(11)
_cell_formula_units_Z 2
_cell_length_a 10.0940(3)
_cell_length_b 10.1679(3)
_cell_length_c 12.6813(3)
_cell_measurement_reflns_used 5359
_cell_measurement_temperature 296(2)
_cell_measurement_theta_max 24.37
_cell_measurement_theta_min 2.21
_cell_measurement_wavelength 0.71073
_cell_volume 1175.17(6)
_computing_cell_refinement 'Bruker SAINT'
_computing_data_collection 'Bruker APEX2'
_computing_data_reduction 'Bruker SAINT'
_computing_molecular_graphics 'Bruker SHELXTL'
_computing_publication_material 'Bruker SHELXTL'
_computing_structure_refinement 'SHELXL-2014/7 (Sheldrick, 2014)'
_computing_structure_solution 'SHELXS-97 (Sheldrick 2008)'
_diffrn_ambient_temperature 296(2)
_diffrn_measured_fraction_theta_full 1
_diffrn_measured_fraction_theta_max 1
_diffrn_measurement_device_type 'Bruker APEX-II CCD'
_diffrn_measurement_method '\f and \w scans'
_diffrn_radiation_probe x-ray
_diffrn_radiation_type MoK\a
_diffrn_radiation_wavelength 0.71073
_diffrn_reflns_av_R_equivalents 0.0212
_diffrn_reflns_av_unetI/netI 0.0233
_diffrn_reflns_Laue_measured_fraction_full 1
_diffrn_reflns_Laue_measured_fraction_max 1
_diffrn_reflns_limit_h_max 11
_diffrn_reflns_limit_h_min -11
_diffrn_reflns_limit_k_max 12
_diffrn_reflns_limit_k_min -12
_diffrn_reflns_limit_l_max 14
_diffrn_reflns_limit_l_min -15
_diffrn_reflns_number 16842
_diffrn_reflns_point_group_measured_fraction_full 1
_diffrn_reflns_point_group_measured_fraction_max 1
_diffrn_reflns_theta_full 25
_diffrn_reflns_theta_max 25
_diffrn_reflns_theta_min 1.687
_diffrn_standards_number 0
_exptl_absorpt_coefficient_mu 0.101
_exptl_absorpt_correction_type none
_exptl_crystal_colour Brown
_exptl_crystal_density_diffrn 1.352
_exptl_crystal_density_method 'not measured'
_exptl_crystal_description Block
_exptl_crystal_F_000 500
_exptl_crystal_size_max 0.3
_exptl_crystal_size_mid 0.25
_exptl_crystal_size_min 0.25
_refine_diff_density_max 0.584
_refine_diff_density_min -0.243
_refine_diff_density_rms 0.047
_refine_ls_extinction_coef 0.002(2)
_refine_ls_extinction_expression Fc^*^=kFc[1+0.001xFc^2^\l^3^/sin(2\q)]^-1/4^
_refine_ls_extinction_method 'SHELXL-2014/7 (Sheldrick 2014'
_refine_ls_goodness_of_fit_ref 1.042
_refine_ls_hydrogen_treatment constr
_refine_ls_matrix_type full
_refine_ls_number_constraints 0
_refine_ls_number_parameters 321
_refine_ls_number_reflns 4127
_refine_ls_number_restraints 0
_refine_ls_restrained_S_all 1.042
_refine_ls_R_factor_all 0.0751
_refine_ls_R_factor_gt 0.0566
_refine_ls_shift/su_max 0
_refine_ls_shift/su_mean 0
_refine_ls_structure_factor_coef Fsqd
_refine_ls_weighting_details 'w=1/[\s^2^(Fo^2^)+(0.0971P)^2^+0.6461P] where P=(Fo^2^+2Fc^2^)/3'
_refine_ls_weighting_scheme calc
_refine_ls_wR_factor_gt 0.1669
_refine_ls_wR_factor_ref 0.1846
_reflns_Friedel_coverage 0
_reflns_number_gt 3095
_reflns_number_total 4127
_reflns_threshold_expression 'I > 2\s(I)'
_cod_data_source_file jo7b02161_si_002.cif
_cod_data_source_block shelx
_cod_depositor_comments 'Adding full bibliography for 4033183.cif.'
_cod_database_code 4033183
_shelx_estimated_absorpt_t_min 0.97
_shelx_estimated_absorpt_t_max 0.975

loop_
_symmetry_equiv_pos_as_xyz
'x, y, z'
'-x, -y, -z'

loop_
_atom_site_label
_atom_site_type_symbol
_atom_site_fract_x
_atom_site_fract_y
_atom_site_fract_z
_atom_site_U_iso_or_equiv
_atom_site_adp_type
_atom_site_occupancy
_atom_site_site_symmetry_order
_atom_site_calc_flag
_atom_site_refinement_flags_posn
_atom_site_refinement_flags_adp
C1 C 0.1422(3) 0.8043(3) 0.4900(3) 0.0652(8) Uani 1 1 d . .
H1 H 0.1459 0.895 0.4699 0.078 Uiso 1 1 calc R U
C2 C 0.0325(4) 0.7800(4) 0.5790(3) 0.0779(10) Uani 1 1 d . .
H2 H -0.0373 0.854 0.6179 0.093 Uiso 1 1 calc R U
C3 C 0.0265(4) 0.6462(4) 0.6104(3) 0.0770(10) Uani 1 1 d . .
H3 H -0.048 0.6292 0.6697 0.092 Uiso 1 1 calc R U
C4 C 0.1317(4) 0.5386(4) 0.5530(3) 0.0758(10) Uani 1 1 d . .
H4 H 0.128 0.4479 0.5729 0.091 Uiso 1 1 calc R U
C5 C 0.2447(4) 0.5644(3) 0.4646(2) 0.0617(8) Uani 1 1 d . .
H5 H 0.319 0.4902 0.4295 0.074 Uiso 1 1 calc R U
C6 C 0.2474(3) 0.6960(3) 0.4294(2) 0.0458(6) Uani 1 1 d . .
C7 C 0.3742(3) 0.7238(2) 0.3340(2) 0.0415(6) Uani 1 1 d . .
C8 C 0.4560(3) 0.5972(2) 0.2642(2) 0.0422(6) Uani 1 1 d . .
C9 C 0.4022(3) 0.5281(2) 0.2016(2) 0.0413(6) Uani 1 1 d . .
C10 C 0.2664(3) 0.5469(3) 0.1837(2) 0.0475(6) Uani 1 1 d . .
H10 H 0.1859 0.6185 0.2158 0.057 Uiso 1 1 calc R U
C11 C 0.2552(3) 0.4568(3) 0.1174(2) 0.0548(7) Uani 1 1 d . .
C12 C 0.3753(4) 0.3489(3) 0.0686(3) 0.0649(8) Uani 1 1 d . .
H12 H 0.3648 0.2904 0.0236 0.078 Uiso 1 1 calc R U
C13 C 0.5073(4) 0.3279(3) 0.0856(2) 0.0590(8) Uani 1 1 d . .
H13 H 0.5867 0.2557 0.053 0.071 Uiso 1 1 calc R U
C14 C 0.5206(3) 0.4168(3) 0.1529(2) 0.0466(6) Uani 1 1 d . .
C15 C 0.5983(3) 0.5245(3) 0.2525(2) 0.0498(7) Uani 1 1 d . .
H15 H 0.6592 0.5456 0.2856 0.06 Uiso 1 1 calc R U
C16 C 0.0066(4) 0.5808(4) 0.1300(3) 0.0728(9) Uani 1 1 d . .
H16A H -0.024 0.577 0.2095 0.109 Uiso 1 1 calc R U
H16B H -0.0713 0.5793 0.1022 0.109 Uiso 1 1 calc R U
H16C H 0.0329 0.6648 0.1033 0.109 Uiso 1 1 calc R U
C17 C 0.7815(3) 0.3149(3) 0.1575(3) 0.0739(10) Uani 1 1 d . .
H17A H 0.7745 0.2261 0.1919 0.111 Uiso 1 1 calc R U
H17B H 0.8478 0.3434 0.1833 0.111 Uiso 1 1 calc R U
H17C H 0.8163 0.3082 0.0786 0.111 Uiso 1 1 calc R U
C18 C 0.3133(3) 0.8470(3) 0.2579(2) 0.0493(7) Uani 1 1 d . .
C19 C 0.4759(3) 0.7644(2) 0.3835(2) 0.0417(6) Uani 1 1 d . .
C20 C 0.5986(3) 0.8166(2) 0.3288(2) 0.0435(6) Uani 1 1 d . .
C21 C 0.6682(3) 0.8482(3) 0.2191(2) 0.0522(7) Uani 1 1 d . .
H21 H 0.6383 0.8319 0.1609 0.063 Uiso 1 1 calc R U
C22 C 0.7823(3) 0.9040(3) 0.1989(3) 0.0610(8) Uani 1 1 d . .
C23 C 0.8318(3) 0.9251(3) 0.2842(3) 0.0665(9) Uani 1 1 d . .
H23 H 0.9099 0.9614 0.2678 0.08 Uiso 1 1 calc R U
C24 C 0.7676(3) 0.8934(3) 0.3918(3) 0.0606(8) Uani 1 1 d . .
H24 H 0.8011 0.9076 0.4487 0.073 Uiso 1 1 calc R U
C25 C 0.6506(3) 0.8394(3) 0.4144(2) 0.0468(6) Uani 1 1 d . .
C26 C 0.4631(3) 0.7584(3) 0.4943(2) 0.0472(6) Uani 1 1 d . .
H26 H 0.3923 0.7283 0.5491 0.057 Uiso 1 1 calc R U
C27 C 0.5828(4) 0.8135(3) 0.6223(3) 0.0650(8) Uani 1 1 d . .
H27A H 0.5053 0.7892 0.6789 0.098 Uiso 1 1 calc R U
H27B H 0.5793 0.9071 0.6302 0.098 Uiso 1 1 calc R U
H27C H 0.6743 0.7516 0.6294 0.098 Uiso 1 1 calc R U
C28 C 0.8159(5) 0.9262(5) 0.0018(3) 0.1022(14) Uani 1 1 d . .
H28A H 0.8326 0.8295 -0.0069 0.153 Uiso 1 1 calc R U
H28B H 0.8713 0.965 -0.0636 0.153 Uiso 1 1 calc R U
H28C H 0.7145 0.974 0.0128 0.153 Uiso 1 1 calc R U
F1 F 0.19054(19) 0.84337(18) 0.23988(17) 0.0731(6) Uani 1 1 d . .
F2 F 0.4044(2) 0.85101(19) 0.15578(14) 0.0697(5) Uani 1 1 d . .
F3 F 0.2830(2) 0.97155(16) 0.29649(16) 0.0684(5) Uani 1 1 d . .
N1 N 0.6390(2) 0.4165(2) 0.1859(2) 0.0527(6) Uani 1 1 d . .
N2 N 0.5672(3) 0.8020(2) 0.51405(19) 0.0503(6) Uani 1 1 d . .
O1 O 0.1279(3) 0.4652(2) 0.0931(2) 0.0741(7) Uani 1 1 d . .
O2 O 0.8589(3) 0.9410(3) 0.0941(2) 0.0888(8) Uani 1 1 d . .

loop_
_atom_site_aniso_label
_atom_site_aniso_U_11
_atom_site_aniso_U_22
_atom_site_aniso_U_33
_atom_site_aniso_U_23
_atom_site_aniso_U_13
_atom_site_aniso_U_12
C1 0.0487(17) 0.0591(18) 0.078(2) -0.0191(15) -0.0006(15) -0.0111(13)
C2 0.0540(19) 0.079(2) 0.079(2) -0.0134(19) -0.0080(17) 0.0047(16)
C3 0.058(2) 0.094(3) 0.071(2) 0.0064(19) -0.0113(17) -0.0204(18)
C4 0.092(3) 0.067(2) 0.069(2) 0.0012(17) -0.0177(19) -0.0309(19)
C5 0.073(2) 0.0494(17) 0.0556(17) -0.0112(13) -0.0015(15) -0.0195(14)
C6 0.0389(14) 0.0495(15) 0.0531(15) -0.0133(12) -0.0164(12) -0.0103(11)
C7 0.0375(13) 0.0385(13) 0.0516(14) -0.0129(11) -0.0145(11) -0.0085(10)
C8 0.0415(14) 0.0372(13) 0.0480(14) -0.0097(11) -0.0116(11) -0.0089(10)
C9 0.0472(14) 0.0375(13) 0.0395(13) -0.0064(10) -0.0106(11) -0.0121(10)
C10 0.0510(15) 0.0473(15) 0.0466(14) -0.0098(11) -0.0135(12) -0.0142(12)
C11 0.0659(18) 0.0579(17) 0.0503(16) -0.0087(13) -0.0220(14) -0.0229(14)
C12 0.082(2) 0.0611(19) 0.0593(18) -0.0240(15) -0.0207(16) -0.0207(16)
C13 0.070(2) 0.0474(16) 0.0536(16) -0.0190(13) -0.0070(14) -0.0114(14)
C14 0.0532(16) 0.0402(14) 0.0422(14) -0.0073(11) -0.0068(12) -0.0116(11)
C15 0.0449(15) 0.0420(14) 0.0638(17) -0.0123(12) -0.0165(13) -0.0086(11)
C16 0.067(2) 0.087(2) 0.076(2) -0.0098(18) -0.0322(18) -0.0235(18)
C17 0.0547(19) 0.0568(19) 0.094(2) -0.0210(17) -0.0085(17) 0.0027(14)
C18 0.0425(14) 0.0417(14) 0.0695(18) -0.0108(12) -0.0241(13) -0.0085(11)
C19 0.0399(13) 0.0364(13) 0.0523(15) -0.0108(11) -0.0183(11) -0.0066(10)
C20 0.0408(13) 0.0358(13) 0.0578(16) -0.0080(11) -0.0204(12) -0.0074(10)
C21 0.0497(16) 0.0545(17) 0.0553(16) -0.0051(13) -0.0190(13) -0.0136(13)
C22 0.0538(17) 0.0582(18) 0.069(2) 0.0023(14) -0.0118(15) -0.0203(14)
C23 0.0539(18) 0.066(2) 0.088(2) 0.0029(17) -0.0246(17) -0.0274(15)
C24 0.0586(18) 0.0545(17) 0.085(2) -0.0034(15) -0.0389(17) -0.0196(14)
C25 0.0473(15) 0.0372(13) 0.0624(17) -0.0048(12) -0.0263(13) -0.0095(11)
C26 0.0456(15) 0.0422(14) 0.0564(16) -0.0083(11) -0.0155(12) -0.0122(11)
C27 0.085(2) 0.0612(19) 0.0620(19) -0.0068(14) -0.0385(17) -0.0193(16)
C28 0.102(3) 0.123(4) 0.077(3) 0.026(2) -0.022(2) -0.041(3)
F1 0.0636(11) 0.0626(11) 0.1078(15) 0.0010(10) -0.0497(11) -0.0159(9)
F2 0.0721(12) 0.0727(12) 0.0587(11) 0.0020(8) -0.0226(9) -0.0112(9)
F3 0.0779(12) 0.0423(9) 0.0895(13) -0.0105(8) -0.0364(10) -0.0076(8)
N1 0.0442(13) 0.0427(13) 0.0629(14) -0.0141(10) -0.0079(11) -0.0029(10)
N2 0.0576(14) 0.0478(13) 0.0553(14) -0.0064(10) -0.0273(11) -0.0158(10)
O1 0.0763(15) 0.0791(16) 0.0860(16) -0.0259(12) -0.0393(13) -0.0233(12)
O2 0.0861(18) 0.105(2) 0.0781(17) 0.0090(14) -0.0131(14) -0.0464(15)

loop_
_atom_type_symbol
_atom_type_description
_atom_type_scat_dispersion_real
_atom_type_scat_dispersion_imag
_atom_type_scat_source
C C 0.0033 0.0016 'International Tables Vol C Tables 4.2.6.8 and 6.1.1.4'
H H 0 0 'International Tables Vol C Tables 4.2.6.8 and 6.1.1.4'
F F 0.0171 0.0103 'International Tables Vol C Tables 4.2.6.8 and 6.1.1.4'
N N 0.0061 0.0033 'International Tables Vol C Tables 4.2.6.8 and 6.1.1.4'
O O 0.0106 0.006 'International Tables Vol C Tables 4.2.6.8 and 6.1.1.4'

loop_
_geom_angle_atom_site_label_1
_geom_angle_atom_site_label_2
_geom_angle_atom_site_label_3
_geom_angle
C2 C1 C6 121.3(3)
C2 C1 H1 119.3
C6 C1 H1 119.3
C3 C2 C1 120.0(3)
C3 C2 H2 120
C1 C2 H2 120
C4 C3 C2 119.1(3)
C4 C3 H3 120.5
C2 C3 H3 120.5
C3 C4 C5 120.3(3)
C3 C4 H4 119.8
C5 C4 H4 119.8
C6 C5 C4 121.0(3)
C6 C5 H5 119.5
C4 C5 H5 119.5
C5 C6 C1 118.1(3)
C5 C6 C7 120.7(2)
C1 C6 C7 120.8(2)
C8 C7 C19 110.90(19)
C8 C7 C6 111.4(2)
C19 C7 C6 108.5(2)
C8 C7 C18 108.3(2)
C19 C7 C18 108.5(2)
C6 C7 C18 109.2(2)
C15 C8 C9 106.5(2)
C15 C8 C7 124.8(2)
C9 C8 C7 128.7(2)
C10 C9 C14 118.9(2)
C10 C9 C8 134.9(2)
C14 C9 C8 106.2(2)
C11 C10 C9 118.5(3)
C11 C10 H10 120.7
C9 C10 H10 120.7
C10 C11 O1 123.9(3)
C10 C11 C12 121.2(3)
O1 C11 C12 114.9(2)
C13 C12 C11 121.3(3)
C13 C12 H12 119.3
C11 C12 H12 119.3
C12 C13 C14 118.3(3)
C12 C13 H13 120.8
C14 C13 H13 120.8
N1 C14 C13 130.2(2)
N1 C14 C9 108.1(2)
C13 C14 C9 121.7(3)
N1 C15 C8 110.7(2)
N1 C15 H15 124.6
C8 C15 H15 124.6
O1 C16 H16A 109.5
O1 C16 H16B 109.5
H16A C16 H16B 109.5
O1 C16 H16C 109.5
H16A C16 H16C 109.5
H16B C16 H16C 109.5
N1 C17 H17A 109.5
N1 C17 H17B 109.5
H17A C17 H17B 109.5
N1 C17 H17C 109.5
H17A C17 H17C 109.5
H17B C17 H17C 109.5
F3 C18 F1 105.6(2)
F3 C18 F2 105.2(2)
F1 C18 F2 104.2(2)
F3 C18 C7 114.2(2)
F1 C18 C7 113.3(2)
F2 C18 C7 113.4(2)
C26 C19 C20 106.2(2)
C26 C19 C7 124.2(2)
C20 C19 C7 129.7(2)
C21 C20 C25 118.6(2)
C21 C20 C19 135.7(2)
C25 C20 C19 105.7(2)
C22 C21 C20 118.8(3)
C22 C21 H21 120.6
C20 C21 H21 120.6
C21 C22 O2 124.2(3)
C21 C22 C23 121.6(3)
O2 C22 C23 114.2(3)
C24 C23 C22 121.0(3)
C24 C23 H23 119.5
C22 C23 H23 119.5
C23 C24 C25 118.5(3)
C23 C24 H24 120.8
C25 C24 H24 120.8
N2 C25 C24 129.7(3)
N2 C25 C20 108.8(2)
C24 C25 C20 121.5(3)
N2 C26 C19 111.2(2)
N2 C26 H26 124.4
C19 C26 H26 124.4
N2 C27 H27A 109.5
N2 C27 H27B 109.5
H27A C27 H27B 109.5
N2 C27 H27C 109.5
H27A C27 H27C 109.5
H27B C27 H27C 109.5
O2 C28 H28A 109.5
O2 C28 H28B 109.5
H28A C28 H28B 109.5
O2 C28 H28C 109.5
H28A C28 H28C 109.5
H28B C28 H28C 109.5
C15 N1 C14 108.4(2)
C15 N1 C17 125.9(3)
C14 N1 C17 125.7(2)
C26 N2 C25 108.1(2)
C26 N2 C27 126.0(3)
C25 N2 C27 125.8(2)
C11 O1 C16 117.5(2)
C22 O2 C28 118.8(3)

loop_
_geom_bond_atom_site_label_1
_geom_bond_atom_site_label_2
_geom_bond_distance
C1 C2 1.378(5)
C1 C6 1.392(4)
C1 H1 0.93
C2 C3 1.377(5)
C2 H2 0.93
C3 C4 1.370(5)
C3 H3 0.93
C4 C5 1.400(5)
C4 H4 0.93
C5 C6 1.355(4)
C5 H5 0.93
C6 C7 1.542(4)
C7 C8 1.526(3)
C7 C19 1.533(3)
C7 C18 1.551(4)
C8 C15 1.364(4)
C8 C9 1.443(3)
C9 C10 1.406(4)
C9 C14 1.409(3)
C10 C11 1.378(4)
C10 H10 0.93
C11 O1 1.384(3)
C11 C12 1.397(4)
C12 C13 1.358(4)
C12 H12 0.93
C13 C14 1.389(4)
C13 H13 0.93
C14 N1 1.379(3)
C15 N1 1.362(3)
C15 H15 0.93
C16 O1 1.413(4)
C16 H16A 0.96
C16 H16B 0.96
C16 H16C 0.96
C17 N1 1.455(4)
C17 H17A 0.96
C17 H17B 0.96
C17 H17C 0.96
C18 F3 1.332(3)
C18 F1 1.338(3)
C18 F2 1.347(3)
C19 C26 1.365(4)
C19 C20 1.446(4)
C20 C21 1.399(4)
C20 C25 1.416(4)
C21 C22 1.381(4)
C21 H21 0.93
C22 O2 1.388(4)
C22 C23 1.389(5)
C23 C24 1.363(5)
C23 H23 0.93
C24 C25 1.393(4)
C24 H24 0.93
C25 N2 1.369(4)
C26 N2 1.360(3)
C26 H26 0.93
C27 N2 1.453(3)
C27 H27A 0.96
C27 H27B 0.96
C27 H27C 0.96
C28 O2 1.407(5)
C28 H28A 0.96
C28 H28B 0.96
C28 H28C 0.96

loop_
_geom_torsion_atom_site_label_1
_geom_torsion_atom_site_label_2
_geom_torsion_atom_site_label_3
_geom_torsion_atom_site_label_4
_geom_torsion
C6 C1 C2 C3 0.7(5)
C1 C2 C3 C4 0.9(6)
C2 C3 C4 C5 0.8(6)
C3 C4 C5 C6 -4.3(5)
C4 C5 C6 C1 5.8(5)
C4 C5 C6 C7 178.4(3)
C2 C1 C6 C5 -4.0(5)
C2 C1 C6 C7 -176.6(3)
C5 C6 C7 C8 20.0(3)
C1 C6 C7 C8 -167.6(3)
C5 C6 C7 C19 -102.3(3)
C1 C6 C7 C19 70.1(3)
C5 C6 C7 C18 139.6(3)
C1 C6 C7 C18 -48.0(3)
C19 C7 C8 C15 3.7(4)
C6 C7 C8 C15 -117.3(3)
C18 C7 C8 C15 122.6(3)
C19 C7 C8 C9 -178.4(2)
C6 C7 C8 C9 60.6(3)
C18 C7 C8 C9 -59.4(3)
C15 C8 C9 C10 177.0(3)
C7 C8 C9 C10 -1.2(5)
C15 C8 C9 C14 -1.4(3)
C7 C8 C9 C14 -179.6(2)
C14 C9 C10 C11 -1.1(4)
C8 C9 C10 C11 -179.3(3)
C9 C10 C11 O1 -179.6(3)
C9 C10 C11 C12 -0.1(4)
C10 C11 C12 C13 0.8(5)
O1 C11 C12 C13 -179.7(3)
C11 C12 C13 C14 -0.2(5)
C12 C13 C14 N1 178.0(3)
C12 C13 C14 C9 -1.0(4)
C10 C9 C14 N1 -177.5(2)
C8 C9 C14 N1 1.2(3)
C10 C9 C14 C13 1.7(4)
C8 C9 C14 C13 -179.6(3)
C9 C8 C15 N1 1.1(3)
C7 C8 C15 N1 179.4(2)
C8 C7 C18 F3 -158.7(2)
C19 C7 C18 F3 -38.2(3)
C6 C7 C18 F3 79.9(3)
C8 C7 C18 F1 80.4(3)
C19 C7 C18 F1 -159.1(2)
C6 C7 C18 F1 -41.0(3)
C8 C7 C18 F2 -38.2(3)
C19 C7 C18 F2 82.3(2)
C6 C7 C18 F2 -159.6(2)
C8 C7 C19 C26 -115.0(3)
C6 C7 C19 C26 7.6(3)
C18 C7 C19 C26 126.1(3)
C8 C7 C19 C20 66.0(3)
C6 C7 C19 C20 -171.4(2)
C18 C7 C19 C20 -52.9(3)
C26 C19 C20 C21 -179.3(3)
C7 C19 C20 C21 -0.1(5)
C26 C19 C20 C25 -0.4(3)
C7 C19 C20 C25 178.8(2)
C25 C20 C21 C22 -1.8(4)
C19 C20 C21 C22 177.0(3)
C20 C21 C22 O2 -179.3(3)
C20 C21 C22 C23 2.1(4)
C21 C22 C23 C24 -1.1(5)
O2 C22 C23 C24 -179.9(3)
C22 C23 C24 C25 -0.1(5)
C23 C24 C25 N2 -178.7(3)
C23 C24 C25 C20 0.3(4)
C21 C20 C25 N2 179.9(2)
C19 C20 C25 N2 0.8(3)
C21 C20 C25 C24 0.7(4)
C19 C20 C25 C24 -178.4(2)
C20 C19 C26 N2 -0.1(3)
C7 C19 C26 N2 -179.4(2)
C8 C15 N1 C14 -0.4(3)
C8 C15 N1 C17 -178.3(3)
C13 C14 N1 C15 -179.6(3)
C9 C14 N1 C15 -0.5(3)
C13 C14 N1 C17 -1.8(5)
C9 C14 N1 C17 177.4(3)
C19 C26 N2 C25 0.6(3)
C19 C26 N2 C27 177.8(2)
C24 C25 N2 C26 178.2(3)
C20 C25 N2 C26 -0.9(3)
C24 C25 N2 C27 1.0(4)
C20 C25 N2 C27 -178.1(2)
C10 C11 O1 C16 6.3(4)
C12 C11 O1 C16 -173.2(3)
C21 C22 O2 C28 2.4(5)
C23 C22 O2 C28 -178.8(3)
